data_2006365
loop_
_publ_author_name
'Horst Borrmann'
'Ayaaz M. Pirani'
'Gary J. Schrobilgen'

_publ_contact_author
;
        Prof Gary J. Schrobilgen
        Department of Chemistry
        McMaster University
        Hamilton, Ontario L8S 4M1
        Canada
;
_publ_section_title
;
 [2,2,2-Crypt-K]~2~[Cr~2~(CO)~10~]: the First Dinuclear Metal
 Decacarbonyl Dianion Structure with an Eclipsed Geometry
;
_journal_issue 8
_journal_name_full 'Acta Crystallographica Section C'
_journal_page_first 1007
_journal_page_last 1010
_journal_paper_doi 10.1107/S0108270197004320
_journal_volume 53
_journal_year 1997
_chemical_formula_iupac '[K (C23 H36 N2 O6)]2 [Cr (C O)10]'
_chemical_formula_sum 'C46 H72 Cr2 K2 N4 O22'
_chemical_formula_weight 1215.28
_chemical_name_systematic
;
 Bis[4,7,13,16,21,24-hexaoxa-1,10-diazabicyclo[8.8.8]hexacosane-
 potassium(+1)] eclipsed-decacarbonyldichromate(2-).
;
_space_group_IT_number 2
_symmetry_cell_setting triclinic
_symmetry_space_group_name_Hall '-P 1'
_symmetry_space_group_name_H-M 'P -1'
_audit_creation_method SHELXL
_cell_angle_alpha 87.34(3)
_cell_angle_beta 85.66(3)
_cell_angle_gamma 88.21(3)
_cell_formula_units_Z 2
_cell_length_a 11.140(2)
_cell_length_b 12.358(2)
_cell_length_c 20.727(4)
_cell_measurement_reflns_used 1727
_cell_measurement_temperature 150(2)
_cell_volume 2841.1(9)
_computing_cell_refinement 'IPDS Package'
_computing_data_collection 'IPDS Package (STOE, 1995)'
_computing_data_reduction 'IPDS Package'
_computing_molecular_graphics SHELXTL-Plus
_computing_publication_material SHELXTL-Plus
_computing_structure_refinement SHELXTL-Plus
_computing_structure_solution 'SHELXTL-Plus (Sheldrick, 1995)'
_diffrn_ambient_temperature 150(2)
_diffrn_measurement_device
;
 STOE Imaging Plate Diffractometer System (IPDS)
;
_diffrn_measurement_method oscillation
_diffrn_radiation_monochromator graphite
_diffrn_radiation_source 'long fine-focus sealed tube'
_diffrn_radiation_type MoK\a
_diffrn_radiation_wavelength 0.71073
_diffrn_reflns_av_R_equivalents 0.0358
_diffrn_reflns_av_sigmaI/netI 0.0314
_diffrn_reflns_limit_h_max 13
_diffrn_reflns_limit_h_min -13
_diffrn_reflns_limit_k_max 17
_diffrn_reflns_limit_k_min -17
_diffrn_reflns_limit_l_max 29
_diffrn_reflns_limit_l_min -29
_diffrn_reflns_number 34650
_diffrn_reflns_theta_max 29.00
_diffrn_reflns_theta_min 2.63
_diffrn_standards_decay_% none
_diffrn_standards_number 'not applicable'
_exptl_absorpt_coefficient_mu 0.607
_exptl_absorpt_correction_type 'not applied'
_exptl_crystal_colour yellow
_exptl_crystal_density_diffrn 1.421
_exptl_crystal_density_meas ?
_exptl_crystal_description irregular
_exptl_crystal_F_000 1276
_exptl_crystal_size_max 0.51
_exptl_crystal_size_mid 0.43
_exptl_crystal_size_min 0.37
_refine_diff_density_max 0.479
_refine_diff_density_min -0.411
_refine_ls_extinction_coef 0
_refine_ls_extinction_method none
_refine_ls_goodness_of_fit_all 0.989
_refine_ls_goodness_of_fit_obs 1.012
_refine_ls_hydrogen_treatment refall
_refine_ls_matrix_type full
_refine_ls_number_parameters 973
_refine_ls_number_reflns 13720
_refine_ls_number_restraints 0
_refine_ls_restrained_S_all 1.005
_refine_ls_restrained_S_obs 1.012
_refine_ls_R_factor_all 0.0390
_refine_ls_R_factor_obs .0295
_refine_ls_shift/esd_max 0.002
_refine_ls_shift/esd_mean 0.000
_refine_ls_structure_factor_coef Fsqd
_refine_ls_weighting_details 'w = 1/[\s^2^(Fo^2^)+(0.0460P)^2^+0.7030P] where P=(Fo^2^+2Fc^2^)/3'
_refine_ls_weighting_scheme calc
_refine_ls_wR_factor_all 0.0833
_refine_ls_wR_factor_obs .0767
_reflns_number_observed 11718
_reflns_number_total 13846
_reflns_observed_criterion >2\s(I)
_cod_data_source_file br1178.cif
_cod_data_source_block cr2
_cod_depositor_comments
;
The following automatic conversions were performed:
'_symmetry_cell_setting' value 'Triclinic' changed to 'triclinic'
according to '/home/saulius/struct/CIF-dictionaries/cif_core.dic'
dictionary named 'cif_core.dic' version 2.4.1 from 2010-06-29.

Automatic conversion script
Id: cif_fix_enum 1527 2010-12-29 10:47:43Z saulius 

The following automatic conversions were performed:

'_exptl_crystal_density_meas' value 'not measured' was changed to '?'
- the value is perceived as not measured.

Automatic conversion script
Id: cif_fix_values 3008 2015-01-20 13:52:24Z robertas 

The following automatic conversions were performed:

'_refine_ls_weighting_scheme' value 'calc w =
1/[\s^2^(Fo^2^)+(0.0460P)^2^+0.7030P] where P=(Fo^2^+2Fc^2^)/3' was
changed to 'calc'. New tag '_refine_ls_weighting_details' was
created. The value of the new tag was set to 'w =
1/[\s^2^(Fo^2^)+(0.0460P)^2^+0.7030P] where P=(Fo^2^+2Fc^2^)/3'.

Automatic conversion script
Id: cif_fix_values 3143 2015-03-26 13:38:13Z robertas 
;
_cod_database_code 2006365

loop_
_symmetry_equiv_pos_as_xyz
'x, y, z'
'-x, -y, -z'

loop_
_atom_site_aniso_label
_atom_site_aniso_U_11
_atom_site_aniso_U_22
_atom_site_aniso_U_33
_atom_site_aniso_U_12
_atom_site_aniso_U_13
_atom_site_aniso_U_23
Cr1 .01962(11) .02139(10) .01743(10) -.00153(7) -.00168(7) .00130(7)
C11 .0301(8) .0283(7) .0262(7) .0014(5) -.0085(5) .0029(5)
O11 .0632(9) .0280(6) .0430(7) .0031(5) -.0155(6) -.0072(5)
C12 .0287(9) .0342(7) .0230(7) .0004(5) .0002(5) .0054(5)
O12 .0246(7) .0658(9) .0473(7) .0029(5) .0001(5) .0136(6)
C13 .0205(7) .0315(7) .0260(7) -.0032(5) .0043(5) -.0007(5)
O13 .0387(7) .0331(6) .0485(7) -.0103(5) .0109(5) -.0139(5)
C14 .0279(8) .0253(6) .0203(6) -.0029(5) -.0025(5) .0003(5)
O14 .0248(7) .0491(7) .0373(6) .0016(5) -.0045(4) -.0015(5)
C15 .0194(7) .0246(6) .0243(6) -.0015(5) -.0014(5) -.0014(5)
O15 .0336(6) .0354(5) .0224(5) -.0031(4) -.0043(4) .0060(4)
Cr2 .02028(12) .01749(9) .01960(10) .00013(7) -.00175(7) -.00317(7)
C21 .0308(8) .0245(6) .0253(7) .0004(5) .0044(5) -.0026(5)
O21 .0628(9) .0311(6) .0304(6) .0089(5) .0060(5) .0071(5)
C22 .0306(9) .0419(8) .0265(7) -.0013(6) -.0028(6) -.0141(6)
O22 .0250(8) .0867(11) .0498(8) -.0081(6) -.0012(5) -.0306(7)
C23 .0389(9) .0225(6) .0337(8) .0012(5) -.0100(6) -.0048(5)
O23 .0780(10) .0306(6) .0435(7) -.0016(6) -.0227(7) .0092(5)
C24 .0304(9) .0227(6) .0313(7) -.0023(5) .0011(5) -.0076(5)
O24 .0260(7) .0479(7) .0712(9) -.0075(5) .0086(6) -.0254(6)
C25 .0179(7) .0201(6) .0243(6) .0013(4) -.0023(4) -.0002(5)
O25 .0299(6) .0259(5) .0315(5) .0023(4) -.0044(4) -.0103(4)
K1 .01704(14) .01808(12) .01774(12) .00013(9) -.00251(9) .00004(9)
N100 .0186(6) .0202(5) .0271(6) -.0017(4) -.0047(4) .0039(4)
C101 .0245(8) .0240(6) .0334(7) -.0084(5) -.0064(5) .0028(5)
C102 .0342(9) .0280(7) .0263(7) -.0083(5) -.0116(6) .0013(5)
O103 .0303(6) .0265(5) .0174(4) -.0045(4) -.0040(4) -.0022(3)
C104 .0500(10) .0314(7) .0178(6) -.0151(6) .0022(6) -.0076(5)
C105 .0457(9) .0190(6) .0227(7) -.0040(5) .0103(6) -.0036(5)
O106 .0290(5) .0190(4) .0219(4) .0016(3) -.0024(4) -.0022(3)
C107 .0292(9) .0405(8) .0303(8) .0106(6) -.0015(6) -.0117(6)
C108 .0208(8) .0464(9) .0245(7) -.0017(6) .0045(5) -.0070(6)
N109 .0170(6) .0249(5) .0199(5) .0007(4) -.0005(4) -.0021(4)
C110 .0173(7) .0260(6) .0301(7) -.0037(5) -.0028(5) -.0008(5)
C111 .0200(7) .0276(7) .0334(8) -.0053(5) .0021(5) .0053(5)
O112 .0171(5) .0196(4) .0251(5) -.0012(3) -.0008(3) .0029(3)
C113 .0257(7) .0169(6) .0286(7) -.0029(5) -.0061(5) .0024(5)
C114 .0245(7) .0152(6) .0339(7) .0014(5) -.0079(5) -.0036(5)
O115 .0179(5) .0154(4) .0316(5) -.0006(3) -.0029(3) -.0011(3)
C116 .0172(7) .0226(6) .0435(9) .0037(5) -.0013(5) .0031(6)
C117 .0161(8) .0263(7) .0427(9) -.0019(5) -.0101(5) .0090(6)
C118 .0158(7) .0314(7) .0323(7) -.0001(5) .0020(5) .0026(5)
C119 .0209(7) .0277(7) .0253(7) -.0046(5) .0021(5) .0054(5)
O120 .0197(5) .0242(4) .0234(5) -.0022(3) -.0014(3) .0080(3)
C121 .0269(8) .0235(6) .0219(6) -.0009(5) -.0022(5) .0082(5)
C122 .0280(8) .0230(6) .0186(6) .0003(5) -.0049(5) .0037(5)
O123 .0202(5) .0300(5) .0190(4) -.0039(3) -.0046(3) .0013(3)
C124 .0194(7) .0301(7) .0258(7) -.0009(5) -.0086(5) .0016(5)
C125 .0166(7) .0292(7) .0304(7) .0044(5) -.0038(5) -.0011(5)
K2 .01582(13) .01908(12) .01788(12) .00030(9) -.00203(9) .00125(9)
N200 .0175(6) .0230(5) .0332(6) -.0021(4) -.0049(4) .0050(4)
C201 .0166(8) .0303(7) .0522(10) -.0015(5) -.0117(6) .0111(6)
C202 .0170(8) .0263(7) .0510(10) .0050(5) .0016(6) .0056(6)
O203 .0177(5) .0196(4) .0277(5) .0013(3) -.0005(3) -.0032(3)
C204 .0293(8) .0239(6) .0273(7) .0044(5) -.0010(5) -.0079(5)
C205 .0279(8) .0175(6) .0299(7) -.0012(5) -.0053(5) -.0032(5)
O206 .0198(5) .0215(4) .0288(5) -.0023(3) .0000(4) .0035(4)
C207 .0200(8) .0293(7) .0391(8) -.0069(5) -.0027(5) .0082(6)
C208 .0184(8) .0343(8) .0452(9) -.0082(5) -.0088(6) .0067(6)
N209 .0160(6) .0306(6) .0335(6) -.0003(4) -.0027(4) .0072(5)
C210 .0177(9) .0515(10) .0392(9) .0004(6) .0061(6) .0054(7)
C211 .0322(10) .0450(9) .0396(9) .0169(7) .0063(7) -.0036(7)
O212 .0292(6) .0251(5) .0281(5) .0046(4) .0032(4) -.0037(4)
C213 .0580(11) .0255(7) .0242(7) -.0036(7) .0151(7) -.0055(6)
C214 .0603(12) .0447(9) .0174(7) -.0154(8) -.0007(7) -.0065(6)
O215 .0339(6) .0347(5) .0193(5) -.0050(4) -.0067(4) -.0037(4)
C216 .0408(10) .0431(9) .0366(9) -.0074(7) -.0208(7) -.0060(7)
C217 .0249(9) .0323(8) .0467(9) -.0097(6) -.0109(6) -.0009(6)
C218 .0163(8) .0368(8) .0397(8) .0014(5) .0031(5) .0069(6)
C219 .0208(8) .0337(8) .0334(8) -.0025(5) .0045(5) .0100(6)
O220 .0186(5) .0306(5) .0286(5) .0005(4) .0005(4) .0137(4)
C221 .0274(8) .0287(7) .0234(7) .0046(5) .0014(5) .0117(5)
C222 .0343(8) .0250(6) .0175(6) .0052(5) -.0055(5) -.0007(5)
O223 .0198(5) .0267(5) .0210(4) -.0027(3) -.0062(3) .0007(3)
C224 .0228(8) .0392(8) .0359(8) -.0071(6) -.0167(6) .0100(6)
C225 .0157(8) .0393(8) .0482(10) .0025(5) -.0066(6) .0131(7)

loop_
_atom_site_label
_atom_site_fract_x
_atom_site_fract_y
_atom_site_fract_z
_atom_site_U_iso_or_equiv
_atom_site_thermal_displace_type
_atom_site_calc_flag
_atom_site_refinement_flags
_atom_site_occupancy
_atom_site_disorder_group
_atom_site_type_symbol
Cr1 .51604(2) .55790(2) .432240(10) .01951(5) Uani d . 1 . Cr
C11 .51043(14) .41716(12) .40104(7) .0281(3) Uani d . 1 . C
O11 .51095(13) .33435(9) .37749(6) .0441(3) Uani d . 1 . O
C12 .68410(14) .54055(12) .43357(7) .0290(3) Uani d . 1 . C
O12 .78810(11) .53464(12) .43139(6) .0466(3) Uani d . 1 . O
C13 .53220(13) .69097(12) .47053(7) .0263(3) Uani d . 1 . C
O13 .54717(11) .77526(9) .49016(6) .0402(3) Uani d . 1 . O
C14 .34707(13) .57314(11) .44049(6) .0245(3) Uani d . 1 . C
O14 .24402(10) .58820(10) .44082(6) .0370(3) Uani d . 1 . O
C15 .52034(12) .62104(11) .35131(6) .0228(3) Uani d . 1 . C
O15 .52048(10) .66209(9) .29940(5) .0306(2) Uani d . 1 . O
Cr2 .50453(2) .92173(2) .943960(10) .01905(5) Uani d . 1 . Cr
C21 .52886(14) .81648(11) 1.01055(7) .0272(3) Uani d . 1 . C
O21 .54730(13) .74687(9) 1.04832(6) .0424(3) Uani d . 1 . O
C22 .33652(15) .91110(13) .95872(7) .0326(3) Uani d . 1 . C
O22 .23396(12) .89839(13) .96486(7) .0529(4) Uani d . 1 . O
C23 .48403(15) 1.03500(11) .88165(8) .0313(3) Uani d . 1 . C
O23 .47214(14) 1.09898(10) .83978(7) .0501(3) Uani d . 1 . O
C24 .67145(14) .94262(11) .93698(7) .0281(3) Uani d . 1 . C
O24 .77467(11) .94986(11) .93015(7) .0481(3) Uani d . 1 . O
C25 .51089(12) .82301(10) .88178(6) .0208(2) Uani d . 1 . C
O25 .51384(10) .76068(8) .84106(5) .0288(2) Uani d . 1 . O
K1 .95607(2) .47663(2) .834300(10) .01760(6) Uani d . 1 . K
N100 1.22009(10) .51179(9) .82422(6) .0219(2) Uani d . 1 . N
C101 1.24464(14) .61094(11) .85751(7) .0270(3) Uani d . 1 . C
C102 1.17454(14) .62154(12) .92229(7) .0290(3) Uani d . 1 . C
O103 1.04882(9) .62801(8) .91364(4) .0245(2) Uani d . 1 . O
C104 .9808(2) .65453(13) .97217(7) .0328(3) Uani d . 1 . C
C105 .8498(2) .66322(11) .96180(7) .0296(3) Uani d . 1 . C
O106 .80996(9) .56275(7) .94172(4) .0232(2) Uani d . 1 . O
C107 .68343(15) .56786(14) .93549(8) .0333(3) Uani d . 1 . C
C108 .64383(14) .46368(14) .90976(7) .0307(3) Uani d . 1 . C
N109 .69524(10) .44205(9) .84391(5) .0206(2) Uani d . 1 . N
C110 .67206(13) .32924(11) .82937(7) .0244(3) Uani d . 1 . C
C111 .74670(13) .24554(12) .86528(8) .0273(3) Uani d . 1 . C
O112 .87102(8) .26193(7) .84790(4) .0207(2) Uani d . 1 . O
C113 .94466(13) .18239(10) .87925(7) .0236(3) Uani d . 1 . C
C114 1.07259(13) .19370(10) .85301(7) .0242(3) Uani d . 1 . C
O115 1.11343(8) .29895(7) .86385(5) .0216(2) Uani d . 1 . O
C116 1.23542(13) .30966(11) .83822(8) .0280(3) Uani d . 1 . C
C117 1.28095(14) .41781(11) .85514(8) .0283(3) Uani d . 1 . C
C118 1.26523(13) .52399(12) .75565(7) .0268(3) Uani d . 1 . C
C119 1.18811(13) .59857(11) .71525(7) .0249(3) Uani d . 1 . C
O120 1.07152(9) .55458(7) .71483(5) .0227(2) Uani d . 1 . O
C121 1.00006(13) .61663(11) .67173(7) .0244(3) Uani d . 1 . C
C122 .88243(13) .56335(11) .66855(6) .0232(3) Uani d . 1 . C
O123 .82086(9) .55877(8) .73139(4) .0229(2) Uani d . 1 . O
C124 .70262(13) .51932(12) .72934(7) .0248(3) Uani d . 1 . C
C125 .63932(13) .51687(12) .79656(7) .0254(3) Uani d . 1 . C
H10A 1.2273(15) .6752(14) .8292(8) .024(4) Uiso d . 1 . H
H10B 1.3316(18) .6168(15) .8640(9) .034(5) Uiso d . 1 . H
H10C 1.1995(16) .6898(15) .9399(9) .031(4) Uiso d . 1 . H
H10D 1.1882(17) .5625(16) .9518(9) .034(5) Uiso d . 1 . H
H10E .9951(19) .6005(17) 1.0063(10) .046(6) Uiso d . 1 . H
H10F 1.0063(18) .7258(16) .9862(10) .042(5) Uiso d . 1 . H
H10G .8038(16) .6838(14) 1.0012(9) .031(4) Uiso d . 1 . H
H10H .8334(17) .7201(15) .9290(9) .036(5) Uiso d . 1 . H
H10I .6675(19) .6315(17) .9069(10) .045(6) Uiso d . 1 . H
H10J .6399(19) .5770(16) .9789(10) .045(5) Uiso d . 1 . H
H10K .6704(19) .4051(16) .9396(10) .042(5) Uiso d . 1 . H
H10L .556(2) .4649(17) .9097(10) .049(6) Uiso d . 1 . H
H11A .5916(16) .3136(13) .8397(8) .023(4) Uiso d . 1 . H
H11B .6904(16) .3216(14) .7830(9) .028(4) Uiso d . 1 . H
H11C .7265(18) .1715(16) .8552(9) .038(5) Uiso d . 1 . H
H11D .7341(18) .2464(16) .9111(10) .041(5) Uiso d . 1 . H
H11E .9186(15) .1117(13) .8722(8) .022(4) Uiso d . 1 . H
H11F .9392(16) .1894(14) .9242(9) .027(4) Uiso d . 1 . H
H11G 1.1247(16) .1390(14) .8767(9) .030(4) Uiso d . 1 . H
H11H 1.0790(15) .1805(14) .8083(9) .027(4) Uiso d . 1 . H
H11I 1.2373(16) .3032(14) .7917(9) .032(5) Uiso d . 1 . H
H11J 1.2859(18) .2518(15) .8571(9) .037(5) Uiso d . 1 . H
H11K 1.3662(19) .4165(15) .8439(9) .039(5) Uiso d . 1 . H
H11L 1.2688(16) .4230(15) .8996(10) .032(5) Uiso d . 1 . H
H11M 1.3448(18) .5492(15) .7508(9) .035(5) Uiso d . 1 . H
H11N 1.2721(16) .4548(15) .7358(9) .029(4) Uiso d . 1 . H
H10O 1.2275(18) .6030(15) .6718(10) .037(5) Uiso d . 1 . H
H10P 1.1780(18) .6737(16) .7299(9) .038(5) Uiso d . 1 . H
H12A 1.0415(17) .6200(15) .6290(9) .036(5) Uiso d . 1 . H
H12B .9846(15) .6912(14) .6860(8) .027(4) Uiso d . 1 . H
H12C .8344(16) .6033(14) .6380(8) .027(4) Uiso d . 1 . H
H12D .8957(15) .4901(14) .6514(8) .025(4) Uiso d . 1 . H
H12E .6556(17) .5668(14) .7009(9) .031(5) Uiso d . 1 . H
H12F .7067(14) .4467(13) .7099(8) .020(4) Uiso d . 1 . H
H12G .5528(19) .4978(16) .7906(10) .041(5) Uiso d . 1 . H
H12H .6386(16) .5887(15) .8121(9) .029(4) Uiso d . 1 . H
K2 1.02570(2) .97284(2) .660590(10) .01763(6) Uani d . 1 . K
N200 .75841(11) .94486(9) .66455(6) .0246(2) Uani d . 1 . N
C201 .70563(15) 1.04294(12) .63448(9) .0329(3) Uani d . 1 . C
C202 .74403(14) 1.14716(12) .66070(9) .0320(3) Uani d . 1 . C
O203 .87061(8) 1.15753(7) .64835(5) .0217(2) Uani d . 1 . O
C204 .91152(14) 1.24552(11) .68203(7) .0268(3) Uani d . 1 . C
C205 1.03746(13) 1.27109(10) .65802(7) .0249(3) Uani d . 1 . C
O206 1.11490(9) 1.18031(7) .67171(5) .0236(2) Uani d . 1 . O
C207 1.23415(14) 1.19785(12) .64392(8) .0296(3) Uani d . 1 . C
C208 1.31886(14) 1.11348(13) .67186(9) .0324(3) Uani d . 1 . C
N209 1.29268(11) 1.00203(10) .65576(6) .0269(2) Uani d . 1 . N
C210 1.34380(15) .9818(2) .58979(8) .0368(4) Uani d . 1 . C
C211 1.2969(2) .8830(2) .56119(9) .0397(4) Uani d . 1 . C
O212 1.17235(10) .89776(8) .55266(5) .0278(2) Uani d . 1 . O
C213 1.1277(2) .80518(13) .52470(8) .0366(4) Uani d . 1 . C
C214 .9985(2) .8233(2) .51352(7) .0405(4) Uani d . 1 . C
O215 .92914(10) .83475(8) .57359(5) .0289(2) Uani d . 1 . O
C216 .8046(2) .84295(15) .56374(9) .0390(4) Uani d . 1 . C
C217 .7322(2) .84981(13) .62827(9) .0340(3) Uani d . 1 . C
C218 .71031(14) .92840(13) .73249(8) .0315(3) Uani d . 1 . C
C219 .78665(14) .85093(13) .77153(8) .0300(3) Uani d . 1 . C
O220 .90298(9) .89452(8) .77327(5) .0265(2) Uani d . 1 . O
C221 .97165(14) .83351(12) .81816(7) .0272(3) Uani d . 1 . C
C222 1.08879(14) .88580(11) .82299(6) .0255(3) Uani d . 1 . C
O223 1.15873(9) .88182(8) .76268(4) .0223(2) Uani d . 1 . O
C224 1.27603(14) .92097(14) .76837(8) .0321(3) Uani d . 1 . C
C225 1.34464(14) .92420(14) .70280(9) .0347(3) Uani d . 1 . C
H20A .622(2) 1.0463(17) .6417(10) .051(6) Uiso d . 1 . H
H20B .732(2) 1.0436(17) .5877(11) .051(6) Uiso d . 1 . H
H20C .7006(18) 1.2092(16) .6401(10) .042(5) Uiso d . 1 . H
H20D .7280(16) 1.1491(14) .7063(9) .030(4) Uiso d . 1 . H
H20E .9081(16) 1.2273(14) .7262(9) .030(4) Uiso d . 1 . H
H20F .8552(17) 1.3081(15) .6767(9) .031(4) Uiso d . 1 . H
H20G 1.0577(16) 1.3330(15) .6795(9) .031(4) Uiso d . 1 . H
H20H 1.0391(15) 1.2918(13) .6097(8) .024(4) Uiso d . 1 . H
H20I 1.2347(16) 1.1968(14) .5976(9) .030(4) Uiso d . 1 . H
H20J 1.2595(19) 1.2671(17) .6534(10) .043(5) Uiso d . 1 . H
H20K 1.3138(17) 1.1203(15) .7196(10) .037(5) Uiso d . 1 . H
H20L 1.4010(19) 1.1322(15) .6543(10) .039(5) Uiso d . 1 . H
H21A 1.3243(19) 1.0465(17) .5620(10) .043(5) Uiso d . 1 . H
H21B 1.430(2) .9725(18) .5903(11) .056(6) Uiso d . 1 . H
H21C 1.307(2) .8192(18) .5870(11) .049(6) Uiso d . 1 . H
H21D 1.346(2) .8724(18) .5189(11) .054(6) Uiso d . 1 . H
H21E 1.1716(19) .7938(17) .4856(11) .045(6) Uiso d . 1 . H
H21F 1.145(2) .7439(18) .5525(11) .050(6) Uiso d . 1 . H
H21G .976(2) .7584(19) .4939(11) .058(6) Uiso d . 1 . H
H21H .9849(18) .8873(17) .4846(10) .041(5) Uiso d . 1 . H
H21I .7917(18) .9076(17) .5329(10) .045(6) Uiso d . 1 . H
H21J .782(2) .7784(19) .5423(11) .057(6) Uiso d . 1 . H
H21K .7492(17) .7817(16) .6569(10) .037(5) Uiso d . 1 . H
H21L .650(2) .8515(18) .6205(11) .052(6) Uiso d . 1 . H
H21M .7011(18) .9975(17) .7553(10) .043(5) Uiso d . 1 . H
H21N .633(2) .8973(17) .7354(10) .047(6) Uiso d . 1 . H
H21O .7949(18) .7775(16) .7510(10) .040(5) Uiso d . 1 . H
H21P .7466(18) .8450(15) .8144(10) .038(5) Uiso d . 1 . H
H22A .9870(17) .7611(15) .8049(9) .035(5) Uiso d . 1 . H
H22B .9274(18) .8318(15) .8620(10) .038(5) Uiso d . 1 . H
H22C 1.0718(17) .9592(16) .8345(9) .035(5) Uiso d . 1 . H
H22D 1.1306(17) .8495(15) .8563(9) .032(5) Uiso d . 1 . H
H22E 1.2674(19) .9927(18) .7888(10) .047(6) Uiso d . 1 . H
H22F 1.3155(19) .8720(17) .7978(10) .044(5) Uiso d . 1 . H
H22G 1.3483(18) .8521(17) .6857(10) .039(5) Uiso d . 1 . H
H22H 1.427(2) .9451(17) .7115(11) .052(6) Uiso d . 1 . H

loop_
_atom_type_symbol
_atom_type_description
_atom_type_scat_dispersion_real
_atom_type_scat_dispersion_imag
_atom_type_scat_source
C C 0.0033 0.0016 'International Tables Vol C Tables 4.2.6.8 and 6.1.1.4'
H H 0.0000 0.0000 'International Tables Vol C Tables 4.2.6.8 and 6.1.1.4'
N N 0.0061 0.0033 'International Tables Vol C Tables 4.2.6.8 and 6.1.1.4'
O O 0.0106 0.0060 'International Tables Vol C Tables 4.2.6.8 and 6.1.1.4'
K K 0.2009 0.2494 'International Tables Vol C Tables 4.2.6.8 and 6.1.1.4'
Cr Cr 0.3209 0.6236 'International Tables Vol C Tables 4.2.6.8 and 6.1.1.4'

loop_
_geom_angle_atom_site_label_1
_geom_angle_atom_site_label_2
_geom_angle_atom_site_label_3
_geom_angle_site_symmetry_3
_geom_angle
_geom_angle_publ_flag
C11 Cr1 C12 . 89.21(7) yes
C11 Cr1 C13 . 173.55(6) yes
C11 Cr1 C14 . 92.36(7) yes
C11 Cr1 C15 . 92.71(6) yes
C12 Cr1 C13 . 86.62(7) yes
C12 Cr1 C14 . 173.94(6) yes
C12 Cr1 C15 . 95.02(7) yes
C13 Cr1 C14 . 91.29(7) yes
C13 Cr1 C15 . 92.56(6) yes
C14 Cr1 C15 . 90.75(7) yes
C15 Cr1 Cr1 2_666 174.3(6) yes
O11 C11 Cr1 . 174.72(14) yes
O12 C12 Cr1 . 175.86(13) yes
O13 C13 Cr1 . 175.08(12) yes
O14 C14 Cr1 . 174.14(12) yes
O15 C15 Cr1 . 178.55(12) yes
C21 Cr2 C22 . 90.90(8) yes
C21 Cr2 C23 . 175.56(6) yes
C21 Cr2 C24 . 88.19(7) yes
C21 Cr2 C25 . 93.46(6) yes
C22 Cr2 C23 . 90.43(8) yes
C22 Cr2 C24 . 173.62(6) yes
C22 Cr2 C25 . 92.03(7) yes
C23 Cr2 C24 . 90.02(8) yes
C23 Cr2 C25 . 90.72(6) yes
C24 Cr2 C25 . 94.32(7) yes
C25 Cr2 Cr2 2_677 176.5(6) yes
O21 C21 Cr2 . 175.22(12) yes
O22 C22 Cr2 . 175.06(13) yes
O23 C23 Cr2 . 174.86(13) yes
O24 C24 Cr2 . 175.59(12) yes
O25 C25 Cr2 . 178.80(12) yes
O103 K1 N100 . 61.05(4) no
O103 K1 O106 . 59.20(3) no
O103 K1 N109 . 119.03(4) no
O103 K1 O112 . 137.46(3) no
O103 K1 O115 . 97.95(4) no
O103 K1 O120 . 97.24(4) no
O103 K1 O123 . 117.46(3) no
O106 K1 N100 . 119.00(4) no
O106 K1 N109 . 61.10(4) no
N109 K1 N100 . 179.85(3) no
O112 K1 N100 . 119.37(4) no
O112 K1 N109 . 60.67(4) no
O112 K1 O106 . 97.06(4) no
O112 K1 N109 . 60.67(4) no
O112 K1 O115 . 59.06(3) no
O115 K1 N100 . 61.47(3) no
O115 K1 O106 . 116.36(4) no
O115 K1 N109 . 118.60(4) no
O115 K1 O120 . 100.00(4) no
O120 K1 N100 . 60.30(4) no
O120 K1 O106 . 137.99(3) no
O120 K1 N109 . 119.55(4) no
O123 K1 O106 . 99.23(3) no
O123 K1 N109 . 61.77(4) no
O123 K1 O112 . 99.84(4) no
O123 K1 O115 . 139.50(3) no
O123 K1 O120 . 58.77(3) no
O123 K1 N100 . 118.09(4) no
C117 N100 C118 . 109.60(12) no
C117 N100 C101 . 109.67(11) no
C118 N100 C101 . 109.23(11) no
C117 N100 K1 . 108.83(9) no
C118 N100 K1 . 110.10(8) no
C101 N100 K1 . 109.40(9) no
N100 C101 C102 . 114.14(12) no
O103 C102 C101 . 109.77(12) no
C102 O103 C104 . 111.27(11) no
C102 O103 K1 . 117.76(8) no
C104 O103 K1 . 118.57(8) no
O103 C104 C105 . 110.47(12) no
O106 C105 C104 . 109.93(12) no
C105 O106 C107 . 110.53(11) no
C105 O106 K1 . 113.73(8) no
C107 O106 K1 . 116.05(8) no
O106 C107 C108 . 109.96(12) no
N109 C108 C107 . 114.23(13) no
C108 N109 C110 . 109.33(12) no
C108 N109 C125 . 109.70(11) no
C110 N109 C125 . 109.57(11) no
C108 N109 K1 . 109.87(9) no
C110 N109 K1 . 109.84(8) no
C125 N109 K1 . 108.51(8) no
N109 C110 C111 . 114.05(12) no
O112 C111 C110 . 109.40(11) no
C111 O112 C113 . 111.21(10) no
C111 O112 K1 . 119.18(8) no
C113 O112 K1 . 117.24(7) no
O112 C113 C114 . 109.27(11) no
O115 C114 C113 . 110.39(11) no
C114 O115 C116 . 110.18(10) no
C114 O115 K1 . 116.67(8) no
C116 O115 K1 . 115.24(8) no
O115 C116 C117 . 109.60(12) no
N100 C117 C116 . 114.19(12) no
N100 C118 C119 . 113.92(12) no
O120 C119 C118 . 109.09(11) no
C121 O120 C119 . 110.74(10) no
C121 O120 K1 . 117.48(8) no
C119 O120 K1 . 118.44(8) no
O120 C121 C122 . 109.24(11) no
O123 C122 C121 . 109.26(11) no
C124 O123 C122 . 111.15(10) no
C124 O123 K1 . 116.89(8) no
C122 O123 K1 . 116.34(8) no
O123 C124 C125 . 109.77(11) no
N109 C125 C124 . 114.57(11) no
O203 K2 N200 . 60.41(4) no
O203 K2 N209 . 119.27(4) no
O203 K2 O212 . 121.20(4) no
O203 K2 O223 . 133.70(3) no
O206 K2 N200 . 119.26(4) no
O206 K2 O203 . 60.15(3) no
O206 K2 N209 . 60.50(4) no
O206 K2 O212 . 101.47(4) no
O206 K2 O215 . 143.56(3) no
O206 K2 O223 . 92.98(4) no
N209 K2 N200 . 179.56(3) no
O212 K2 N200 . 118.80(4) no
O212 K2 N209 . 61.03(4) no
O212 K2 O223 . 99.49(4) no
O215 K2 N200 . 60.10(4) no
O215 K2 O203 . 100.62(4) no
O215 K2 N209 . 119.82(4) no
O215 K2 O212 . 60.04(4) no
O215 K2 O223 . 119.62(3) no
O220 K2 N200 . 60.21(4) no
O220 K2 O203 . 93.69(4) no
O220 K2 O206 . 112.93(4) no
O220 K2 N209 . 120.20(4) no
O220 K2 O212 . 140.31(3) no
O220 K2 O215 . 98.01(4) no
O220 K2 O223 . 60.83(3) no
O223 K2 N200 . 119.98(4) no
O223 K2 N209 . 60.46(4) no
C201 N200 C217 . 109.91(12) no
C201 N200 C218 . 111.10(13) no
C217 N200 C218 . 109.13(12) no
C201 N200 K2 . 107.55(9) no
C217 N200 K2 . 109.87(9) no
C218 N200 K2 . 109.27(9) no
N200 C201 C202 . 114.42(13) no
O203 C202 C201 . 109.77(13) no
C202 O203 C204 . 110.52(11) no
C202 O203 K2 . 119.87(8) no
C204 O203 K2 . 111.10(8) no
O203 C204 C205 . 110.11(11) no
O206 C205 C204 . 109.29(11) no
C205 O206 C207 . 110.83(11) no
C205 O206 K2 . 117.76(8) no
C207 O206 K2 . 116.26(9) no
O206 C207 C208 . 109.20(12) no
N209 C208 C207 . 113.26(12) no
C210 N209 C225 . 110.33(13) no
C210 N209 C208 . 109.35(13) no
C225 N209 C208 . 109.64(13) no
C210 N209 K2 . 108.36(10) no
C225 N209 K2 . 108.85(9) no
C208 N209 K2 . 110.28(9) no
N209 C210 C211 . 114.34(14) no
O212 C211 C210 . 110.04(13) no
C211 O212 C213 . 110.35(13) no
C211 O212 K2 . 116.37(9) no
C213 O212 K2 . 114.15(9) no
O212 C213 C214 . 109.89(13) no
O215 C214 C213 . 110.26(13) no
C216 O215 C214 . 110.54(13) no
C216 O215 K2 . 119.43(9) no
C214 O215 K2 . 115.33(9) no
O215 C216 C217 . 109.79(13) no
N200 C217 C216 . 113.83(13) no
N200 C218 C219 . 113.20(12) no
O220 C219 C218 . 108.80(12) no
C219 O220 C221 . 110.73(11) no
C219 O220 K2 . 120.36(9) no
C221 O220 K2 . 116.90(8) no
O220 C221 C222 . 109.64(11) no
O223 C222 C221 . 109.84(11) no
C224 O223 C222 . 110.57(11) no
C224 O223 K2 . 117.72(8) no
C222 O223 K2 . 110.52(8) no
O223 C224 C225 . 109.43(13) no
N209 C225 C224 . 113.43(13) no

loop_
_geom_bond_atom_site_label_1
_geom_bond_atom_site_label_2
_geom_bond_site_symmetry_2
_geom_bond_distance
_geom_bond_publ_flag
Cr1 Cr1 2_666 3.0940(10) yes
Cr1 C11 . 1.888(2) yes
Cr1 C12 . 1.880(2) yes
Cr1 C13 . 1.8782(15) yes
Cr1 C14 . 1.882(2) yes
Cr1 C15 . 1.8148(14) yes
C11 O11 . 1.154(2) yes
C12 O12 . 1.156(2) yes
C13 O13 . 1.157(2) yes
C14 O14 . 1.157(2) yes
C15 O15 . 1.168(2) yes
Cr2 Cr2 2_677 3.0850(10) yes
Cr2 C21 . 1.881(2) yes
Cr2 C22 . 1.881(2) yes
Cr2 C23 . 1.881(2) yes
Cr2 C24 . 1.879(2) yes
Cr2 C25 . 1.8112(14) yes
C21 O21 . 1.160(2) yes
C22 O22 . 1.155(2) yes
C23 O23 . 1.159(2) yes
C24 O24 . 1.154(2) yes
C25 O25 . 1.167(2) yes
K1 N100 . 2.9769(13) no
K1 O103 . 2.8170(12) no
K1 O106 . 2.8815(13) no
K1 N109 . 2.9406(13) no
K1 O112 . 2.8397(11) no
K1 O115 . 2.8402(13) no
K1 O120 . 2.8439(13) no
K1 O123 . 2.8353(13) no
N100 C117 . 1.472(2) no
N100 C118 . 1.474(2) no
N100 C101 . 1.477(2) no
C101 C102 . 1.510(2) no
C102 O103 . 1.425(2) no
O103 C104 . 1.427(2) no
C104 C105 . 1.490(2) no
C105 O106 . 1.422(2) no
O106 C107 . 1.424(2) no
C107 C108 . 1.507(2) no
C108 N109 . 1.473(2) no
N109 C110 . 1.475(2) no
N109 C125 . 1.476(2) no
C110 C111 . 1.511(2) no
C111 O112 . 1.423(2) no
O112 C113 . 1.426(2) no
C113 C114 . 1.495(2) no
C114 O115 . 1.4244(15) no
O115 C116 . 1.429(2) no
C116 C117 . 1.510(2) no
C118 C119 . 1.509(2) no
C119 O120 . 1.424(2) no
O120 C121 . 1.423(2) no
C121 C122 . 1.492(2) no
C122 O123 . 1.425(2) no
O123 C124 . 1.423(2) no
C124 C125 . 1.513(2) no
K2 N200 . 3.0029(13) no
K2 O203 . 2.8329(12) no
K2 O206 . 2.8041(11) no
K2 N209 . 3.0007(13) no
K2 O212 . 2.8423(13) no
K2 O215 . 2.8311(13) no
K2 O220 . 2.7660(13) no
K2 O223 . 2.8441(13) no
N200 C201 . 1.464(2) no
N200 C217 . 1.472(2) no
N200 C218 . 1.476(2) no
C201 C202 . 1.507(2) no
C202 O203 . 1.423(2) no
O203 C204 . 1.424(2) no
C204 C205 . 1.491(2) no
C205 O206 . 1.425(2) no
O206 C207 . 1.426(2) no
C207 C208 . 1.509(2) no
C208 N209 . 1.475(2) no
N209 C210 . 1.470(2) no
N209 C225 . 1.474(2) no
C210 C211 . 1.507(3) no
C211 O212 . 1.417(2) no
O212 C213 . 1.426(2) no
C213 C214 . 1.484(3) no
C214 O215 . 1.425(2) no
O215 C216 . 1.417(2) no
C216 C217 . 1.513(3) no
C218 C219 . 1.509(2) no
C219 O220 . 1.422(2) no
O220 C221 . 1.423(2) no
C221 C222 . 1.486(2) no
C222 O223 . 1.424(2) no
O223 C224 . 1.422(2) no
C224 C225 . 1.507(2) no
